data_4308258
loop_
_publ_author_name
'Nguyen Hung Huy'
'Ulrich Abram'

_publ_contact_author
;
      Ulrich Abram
      Free University of Berlin     
      Institute of Chemistry             
      Fabeckstrasse 34-36                     
      D-14195 Berlin         
      Germany                          
;
_publ_contact_author_email abram@chemie.fu-berlin.de
_publ_contact_author_fax '0049 (0)30 838 52676'
_publ_contact_author_phone '0049 (0)30 838 54002'
_publ_section_title
;
Rhenium and Technetium Complexes with N,N-Dialkyl-N'-benzoylthioureas
;
_journal_name_full 'Inorganic Chemistry'
_journal_page_first 5310
_journal_page_last 5319
_journal_paper_doi 10.1021/ic070323x
_journal_volume 46
_journal_year 2007
_chemical_formula_moiety 'C40 H30 Cl N4 O3 S2 Tc'
_chemical_formula_sum 'C40 H30 Cl N4 O3 S2 Tc'
_chemical_formula_weight 812.25
_chemical_name_common TcOCl(PhCONCSPh2)2
_chemical_name_systematic
;
 chlorooxobis(N-benzoyl-N',N'-diphenylthioureato-O,S)technetium(V)
;
_space_group_IT_number 2
_symmetry_cell_setting triclinic
_symmetry_space_group_name_Hall '-P 1'
_symmetry_space_group_name_H-M 'P -1'
_atom_sites_solution_hydrogens geom
_atom_sites_solution_primary heavy
_atom_sites_solution_secondary difmap
_audit_creation_method SHELXL-97
_cell_angle_alpha 92.48(1)
_cell_angle_beta 99.99(1)
_cell_angle_gamma 114.80(1)
_cell_formula_units_Z 2
_cell_length_a 10.763(1)
_cell_length_b 11.207(1)
_cell_length_c 16.926(1)
_cell_measurement_reflns_used 14375
_cell_measurement_temperature 200(2)
_cell_measurement_theta_max 29.54
_cell_measurement_theta_min 2.21
_cell_volume 1809.8(3)
_computing_cell_refinement 'STOE X-AREA'
_computing_data_collection 'STOE X-AREA'
_computing_data_reduction 'STOE X-RED'
_computing_molecular_graphics ORTEP3
_computing_publication_material 'SHELXL-97 (Sheldrick, 1997)'
_computing_structure_refinement 'SHELXL-97 (Sheldrick, 1997)'
_computing_structure_solution 'SHELXS-97 (Sheldrick, 1997)'
_diffrn_ambient_temperature 200(2)
_diffrn_detector_area_resol_mean 6.67
_diffrn_measured_fraction_theta_full 0.988
_diffrn_measured_fraction_theta_max 0.988
_diffrn_measurement_device_type 'STOE IPDS 2T'
_diffrn_measurement_method 'rotation method'
_diffrn_radiation_monochromator graphite
_diffrn_radiation_source 'fine-focus sealed tube'
_diffrn_radiation_type MoK\a
_diffrn_radiation_wavelength 0.71069
_diffrn_reflns_av_R_equivalents 0.1540
_diffrn_reflns_av_sigmaI/netI 0.1663
_diffrn_reflns_limit_h_max 14
_diffrn_reflns_limit_h_min -14
_diffrn_reflns_limit_k_max 15
_diffrn_reflns_limit_k_min -15
_diffrn_reflns_limit_l_max 23
_diffrn_reflns_limit_l_min -23
_diffrn_reflns_number 33030
_diffrn_reflns_theta_full 29.31
_diffrn_reflns_theta_max 29.31
_diffrn_reflns_theta_min 2.02
_diffrn_standards_decay_% 0.5
_exptl_absorpt_coefficient_mu 0.632
_exptl_absorpt_correction_type none
_exptl_crystal_colour yellow
_exptl_crystal_density_diffrn 1.490
_exptl_crystal_density_method 'not measured'
_exptl_crystal_description Plate
_exptl_crystal_F_000 828
_exptl_crystal_size_max 0.2
_exptl_crystal_size_mid 0.15
_exptl_crystal_size_min 0.05
_refine_diff_density_max 0.661
_refine_diff_density_min -1.024
_refine_diff_density_rms 0.178
_refine_ls_extinction_method none
_refine_ls_goodness_of_fit_ref 0.929
_refine_ls_hydrogen_treatment mixed
_refine_ls_matrix_type full
_refine_ls_number_parameters 460
_refine_ls_number_reflns 9807
_refine_ls_number_restraints 0
_refine_ls_restrained_S_all 0.929
_refine_ls_R_factor_all 0.1387
_refine_ls_R_factor_gt 0.0639
_refine_ls_shift/su_max 0.001
_refine_ls_shift/su_mean 0.000
_refine_ls_structure_factor_coef Fsqd
_refine_ls_weighting_details 'calc w=1/[\s^2^(Fo^2^)+(0.0556P)^2^+0.0000P] where P=(Fo^2^+2Fc^2^)/3'
_refine_ls_weighting_scheme calc
_refine_ls_wR_factor_gt 0.1104
_refine_ls_wR_factor_ref 0.1474
_reflns_number_gt 5439
_reflns_number_total 9807
_reflns_threshold_expression >2sigma(I)
_cod_data_source_file ic070323x-file001_2.cif
_cod_data_source_block TcOCl(PhCONCSPh2)2
_cod_depositor_comments
;
The following automatic conversions were performed:

'_atom_sites_solution_primary' value 'heavy atom' was changed to
'heavy'.

Automatic conversion script
Id: cif_fix_values 6452 2018-10-05 10:23:21Z andrius 
;
_cod_original_cell_volume 1809.9(3)
_cod_database_code 4308258

loop_
_symmetry_equiv_pos_as_xyz
'x, y, z'
'-x, -y, -z'

loop_
_atom_site_label
_atom_site_type_symbol
_atom_site_fract_x
_atom_site_fract_y
_atom_site_fract_z
_atom_site_U_iso_or_equiv
_atom_site_adp_type
_atom_site_occupancy
_atom_site_symmetry_multiplicity
_atom_site_calc_flag
_atom_site_refinement_flags
_atom_site_disorder_assembly
_atom_site_disorder_group
Tc1 Tc 0.59466(5) 0.64849(5) 0.66772(3) 0.02489(12) Uani 1 1 d . . .
O10 O 0.5992(4) 0.5183(4) 0.6223(2) 0.0374(9) Uani 1 1 d . . .
Cl1 Cl 0.51460(15) 0.53056(15) 0.78013(8) 0.0384(3) Uani 1 1 d . . .
S1 S 0.82781(13) 0.76460(15) 0.74066(8) 0.0315(3) Uani 1 1 d . . .
C2 C 0.8033(5) 0.7850(6) 0.8397(3) 0.0316(12) Uani 1 1 d . . .
N3 N 0.7272(5) 0.8425(5) 0.8612(3) 0.0330(10) Uani 1 1 d . . .
C4 C 0.6299(5) 0.8607(5) 0.8083(3) 0.0304(11) Uani 1 1 d . . .
O5 O 0.5717(4) 0.7998(4) 0.7375(2) 0.0291(8) Uani 1 1 d . . .
C31 C 0.5839(6) 0.9581(6) 0.8385(3) 0.0362(13) Uani 1 1 d . . .
C32 C 0.4848(6) 0.9843(6) 0.7876(4) 0.0403(14) Uani 1 1 d . . .
H32 H 0.4479 0.9404 0.7351 0.048 Uiso 1 1 calc R . .
C33 C 0.4407(8) 1.0758(7) 0.8146(4) 0.0540(18) Uani 1 1 d . . .
H33 H 0.3745 1.0931 0.7803 0.065 Uiso 1 1 calc R . .
C34 C 0.4941(10) 1.1394(10) 0.8908(5) 0.083(3) Uani 1 1 d . . .
H34 H 0.4629 1.1993 0.9091 0.100 Uiso 1 1 calc R . .
C35 C 0.5950(11) 1.1165(11) 0.9424(5) 0.105(4) Uani 1 1 d . . .
H35 H 0.6336 1.1628 0.9942 0.126 Uiso 1 1 calc R . .
C36 C 0.6373(8) 1.0241(9) 0.9156(4) 0.073(3) Uani 1 1 d . . .
H36 H 0.7028 1.0065 0.9503 0.087 Uiso 1 1 calc R . .
N6 N 0.8778(4) 0.7512(5) 0.9004(3) 0.0322(10) Uani 1 1 d . . .
C41 C 0.8489(6) 0.7530(6) 0.9815(3) 0.0347(13) Uani 1 1 d . . .
C42 C 0.9462(7) 0.8444(6) 1.0429(4) 0.0416(14) Uani 1 1 d . . .
H42 H 1.0308 0.9065 1.0337 0.050 Uiso 1 1 calc R . .
C43 C 0.9161(8) 0.8425(8) 1.1200(4) 0.0544(19) Uani 1 1 d . . .
H43 H 0.9796 0.9062 1.1623 0.065 Uiso 1 1 calc R . .
C44 C 0.7951(8) 0.7487(8) 1.1335(4) 0.057(2) Uani 1 1 d . . .
H44 H 0.7767 0.7473 1.1852 0.069 Uiso 1 1 calc R . .
C45 C 0.6997(8) 0.6559(8) 1.0718(4) 0.0552(18) Uani 1 1 d . . .
H45 H 0.6175 0.5908 1.0818 0.066 Uiso 1 1 calc R . .
C46 C 0.7252(7) 0.6589(7) 0.9943(4) 0.0467(16) Uani 1 1 d . . .
H46 H 0.6593 0.5979 0.9516 0.056 Uiso 1 1 calc R . .
C51 C 0.9810(5) 0.7042(6) 0.8883(3) 0.0327(12) Uani 1 1 d . . .
C52 C 0.9613(6) 0.5799(7) 0.9077(3) 0.0414(14) Uani 1 1 d . . .
H52 H 0.8829 0.5273 0.9272 0.050 Uiso 1 1 calc R . .
C53 C 1.0610(7) 0.5343(7) 0.8977(4) 0.0496(17) Uani 1 1 d . . .
H53 H 1.0481 0.4502 0.9095 0.060 Uiso 1 1 calc R . .
C54 C 1.1767(7) 0.6128(8) 0.8708(4) 0.0518(18) Uani 1 1 d . . .
H54 H 1.2427 0.5820 0.8643 0.062 Uiso 1 1 calc R . .
C55 C 1.1971(7) 0.7376(8) 0.8529(4) 0.0555(19) Uani 1 1 d . . .
H55 H 1.2765 0.7907 0.8344 0.067 Uiso 1 1 calc R . .
C56 C 1.0985(6) 0.7841(7) 0.8626(4) 0.0425(14) Uani 1 1 d . . .
H56 H 1.1126 0.8689 0.8517 0.051 Uiso 1 1 calc R . .
S11 S 0.66735(13) 0.79895(15) 0.57617(8) 0.0311(3) Uani 1 1 d . . .
C12 C 0.5148(5) 0.7729(5) 0.5067(3) 0.0285(11) Uani 1 1 d . . .
N13 N 0.3862(4) 0.7330(5) 0.5205(3) 0.0315(10) Uani 1 1 d . . .
C14 C 0.3349(5) 0.6636(5) 0.5771(3) 0.0267(11) Uani 1 1 d . . .
O15 O 0.3887(4) 0.6043(4) 0.6254(2) 0.0321(8) Uani 1 1 d . . .
C61 C 0.1929(5) 0.6434(6) 0.5845(3) 0.0327(12) Uani 1 1 d . . .
C62 C 0.1382(6) 0.5866(6) 0.6498(4) 0.0424(14) Uani 1 1 d . . .
H62 H 0.1934 0.5652 0.6899 0.051 Uiso 1 1 calc R . .
C63 C 0.0047(7) 0.5619(8) 0.6559(4) 0.0551(18) Uani 1 1 d . . .
H63 H -0.0304 0.5250 0.7000 0.066 Uiso 1 1 calc R . .
C64 C -0.0763(6) 0.5924(7) 0.5963(5) 0.0553(19) Uani 1 1 d . . .
H64 H -0.1674 0.5747 0.6000 0.066 Uiso 1 1 calc R . .
C65 C -0.0272(6) 0.6473(7) 0.5321(4) 0.0492(17) Uani 1 1 d . . .
H65 H -0.0844 0.6674 0.4925 0.059 Uiso 1 1 calc R . .
C66 C 0.1084(5) 0.6742(6) 0.5250(4) 0.0364(13) Uani 1 1 d . . .
H66 H 0.1424 0.7123 0.4809 0.044 Uiso 1 1 calc R . .
N16 N 0.5325(4) 0.8095(4) 0.4328(2) 0.0279(9) Uani 1 1 d . . .
C71 C 0.4126(5) 0.7990(6) 0.3718(3) 0.0315(12) Uani 1 1 d . . .
C72 C 0.3469(6) 0.8781(6) 0.3830(4) 0.0423(14) Uani 1 1 d . . .
H72 H 0.3766 0.9377 0.4299 0.051 Uiso 1 1 calc R . .
C73 C 0.2360(6) 0.8683(7) 0.3236(4) 0.0521(18) Uani 1 1 d . . .
H73 H 0.1911 0.9217 0.3310 0.063 Uiso 1 1 calc R . .
C74 C 0.1919(7) 0.7826(7) 0.2551(5) 0.062(2) Uani 1 1 d . . .
H74 H 0.1157 0.7753 0.2162 0.074 Uiso 1 1 calc R . .
C75 C 0.2613(7) 0.7054(7) 0.2435(4) 0.0569(19) Uani 1 1 d . . .
H75 H 0.2330 0.6476 0.1959 0.068 Uiso 1 1 calc R . .
C76 C 0.3731(6) 0.7140(6) 0.3025(4) 0.0391(14) Uani 1 1 d . . .
H76 H 0.4200 0.6625 0.2949 0.047 Uiso 1 1 calc R . .
C81 C 0.6652(5) 0.8527(5) 0.4087(3) 0.0281(11) Uani 1 1 d . . .
C82 C 0.7137(6) 0.7626(6) 0.3881(3) 0.0329(12) Uani 1 1 d . . .
H82 H 0.6640 0.6734 0.3927 0.039 Uiso 1 1 calc R . .
C83 C 0.8376(6) 0.8061(7) 0.3605(4) 0.0430(15) Uani 1 1 d . . .
H83 H 0.8723 0.7465 0.3468 0.052 Uiso 1 1 calc R . .
C84 C 0.9079(7) 0.9375(7) 0.3535(4) 0.0513(17) Uani 1 1 d . . .
H84 H 0.9920 0.9670 0.3361 0.062 Uiso 1 1 calc R . .
C85 C 0.8575(7) 1.0268(7) 0.3714(4) 0.0521(17) Uani 1 1 d . . .
H85 H 0.9050 1.1154 0.3645 0.063 Uiso 1 1 calc R . .
C86 C 0.7341(6) 0.9828(6) 0.4001(4) 0.0428(14) Uani 1 1 d . . .
H86 H 0.6989 1.0422 0.4133 0.051 Uiso 1 1 calc R . .

loop_
_atom_site_aniso_label
_atom_site_aniso_U_11
_atom_site_aniso_U_22
_atom_site_aniso_U_33
_atom_site_aniso_U_23
_atom_site_aniso_U_13
_atom_site_aniso_U_12
Tc1 0.0230(2) 0.0319(3) 0.0237(2) 0.00873(17) 0.00701(16) 0.01439(19)
O10 0.036(2) 0.040(2) 0.040(2) 0.0044(18) 0.0107(17) 0.0188(19)
Cl1 0.0435(8) 0.0418(8) 0.0350(7) 0.0161(6) 0.0170(6) 0.0191(7)
S1 0.0240(6) 0.0492(9) 0.0257(7) 0.0110(6) 0.0073(5) 0.0189(6)
C2 0.025(3) 0.042(3) 0.031(3) 0.013(2) 0.005(2) 0.018(2)
N3 0.035(2) 0.047(3) 0.025(2) 0.009(2) 0.0042(19) 0.026(2)
C4 0.029(3) 0.037(3) 0.028(3) 0.007(2) 0.007(2) 0.016(2)
O5 0.0295(19) 0.040(2) 0.0252(18) 0.0078(16) 0.0067(15) 0.0214(17)
C31 0.040(3) 0.046(4) 0.032(3) 0.007(3) 0.011(2) 0.026(3)
C32 0.045(3) 0.051(4) 0.035(3) 0.011(3) 0.010(3) 0.029(3)
C33 0.064(4) 0.067(5) 0.054(4) 0.013(4) 0.015(3) 0.049(4)
C34 0.104(7) 0.123(8) 0.060(5) -0.013(5) 0.005(5) 0.092(7)
C35 0.121(8) 0.154(10) 0.064(6) -0.047(6) -0.021(6) 0.106(8)
C36 0.074(5) 0.121(7) 0.041(4) -0.016(4) -0.011(4) 0.070(5)
N6 0.030(2) 0.049(3) 0.024(2) 0.012(2) 0.0065(18) 0.023(2)
C41 0.037(3) 0.054(4) 0.025(3) 0.013(2) 0.002(2) 0.032(3)
C42 0.052(4) 0.047(4) 0.035(3) 0.011(3) 0.006(3) 0.030(3)
C43 0.077(5) 0.077(5) 0.026(3) 0.001(3) -0.004(3) 0.056(5)
C44 0.077(5) 0.092(6) 0.034(4) 0.018(4) 0.017(4) 0.063(5)
C45 0.060(4) 0.083(5) 0.048(4) 0.030(4) 0.029(3) 0.046(4)
C46 0.047(4) 0.069(5) 0.033(3) 0.014(3) 0.012(3) 0.031(4)
C51 0.027(3) 0.048(3) 0.027(3) 0.009(2) 0.002(2) 0.022(3)
C52 0.038(3) 0.056(4) 0.035(3) 0.014(3) 0.008(3) 0.024(3)
C53 0.063(4) 0.060(4) 0.041(4) 0.008(3) 0.005(3) 0.043(4)
C54 0.050(4) 0.082(5) 0.038(3) 0.002(3) -0.002(3) 0.047(4)
C55 0.030(3) 0.082(5) 0.056(4) 0.016(4) 0.012(3) 0.024(4)
C56 0.028(3) 0.050(4) 0.048(4) 0.012(3) 0.006(3) 0.015(3)
S11 0.0244(6) 0.0424(8) 0.0265(7) 0.0106(6) 0.0060(5) 0.0137(6)
C12 0.030(3) 0.033(3) 0.026(3) 0.006(2) 0.009(2) 0.017(2)
N13 0.025(2) 0.043(3) 0.029(2) 0.013(2) 0.0064(18) 0.016(2)
C14 0.023(2) 0.036(3) 0.023(2) 0.002(2) 0.006(2) 0.014(2)
O15 0.0212(17) 0.038(2) 0.033(2) 0.0088(17) 0.0049(15) 0.0088(17)
C61 0.026(3) 0.040(3) 0.035(3) 0.004(2) 0.009(2) 0.017(3)
C62 0.037(3) 0.056(4) 0.033(3) 0.003(3) 0.012(3) 0.018(3)
C63 0.041(4) 0.073(5) 0.051(4) 0.007(4) 0.031(3) 0.016(4)
C64 0.031(3) 0.071(5) 0.068(5) -0.014(4) 0.018(3) 0.024(3)
C65 0.032(3) 0.061(4) 0.060(4) -0.003(3) 0.003(3) 0.028(3)
C66 0.028(3) 0.040(3) 0.048(3) 0.006(3) 0.011(2) 0.020(3)
N16 0.027(2) 0.037(3) 0.024(2) 0.0108(19) 0.0074(17) 0.017(2)
C71 0.025(2) 0.044(3) 0.028(3) 0.013(2) 0.004(2) 0.017(2)
C72 0.041(3) 0.044(4) 0.047(4) 0.012(3) 0.008(3) 0.023(3)
C73 0.038(3) 0.064(5) 0.067(5) 0.022(4) 0.003(3) 0.035(3)
C74 0.043(4) 0.065(5) 0.069(5) 0.020(4) -0.017(3) 0.023(4)
C75 0.052(4) 0.054(4) 0.049(4) 0.006(3) -0.015(3) 0.018(4)
C76 0.039(3) 0.039(3) 0.038(3) 0.006(3) -0.002(3) 0.020(3)
C81 0.023(2) 0.038(3) 0.023(2) 0.009(2) 0.007(2) 0.013(2)
C82 0.032(3) 0.033(3) 0.034(3) 0.011(2) 0.010(2) 0.013(2)
C83 0.046(3) 0.054(4) 0.042(3) 0.011(3) 0.019(3) 0.030(3)
C84 0.034(3) 0.066(5) 0.051(4) 0.014(3) 0.023(3) 0.012(3)
C85 0.054(4) 0.040(4) 0.057(4) 0.005(3) 0.024(3) 0.011(3)
C86 0.041(3) 0.040(4) 0.049(4) 0.013(3) 0.018(3) 0.015(3)

loop_
_atom_type_symbol
_atom_type_description
_atom_type_scat_dispersion_real
_atom_type_scat_dispersion_imag
_atom_type_scat_source
C C 0.0033 0.0016 'International Tables Vol C Tables 4.2.6.8 and 6.1.1.4'
H H 0.0000 0.0000 'International Tables Vol C Tables 4.2.6.8 and 6.1.1.4'
N N 0.0061 0.0033 'International Tables Vol C Tables 4.2.6.8 and 6.1.1.4'
O O 0.0106 0.0060 'International Tables Vol C Tables 4.2.6.8 and 6.1.1.4'
S S 0.1246 0.1234 'International Tables Vol C Tables 4.2.6.8 and 6.1.1.4'
Cl Cl 0.1484 0.1585 'International Tables Vol C Tables 4.2.6.8 and 6.1.1.4'
Tc Tc -1.4390 0.7593 'International Tables Vol C Tables 4.2.6.8 and 6.1.1.4'

loop_
_geom_angle_atom_site_label_1
_geom_angle_atom_site_label_2
_geom_angle_atom_site_label_3
_geom_angle
_geom_angle_site_symmetry_1
_geom_angle_site_symmetry_3
_geom_angle_publ_flag
O10 Tc1 O15 99.12(17) . . ?
O10 Tc1 O5 171.95(18) . . ?
O15 Tc1 O5 78.32(14) . . ?
O10 Tc1 S11 100.73(15) . . ?
O15 Tc1 S11 92.52(11) . . ?
O5 Tc1 S11 87.05(10) . . ?
O10 Tc1 S1 101.49(14) . . ?
O15 Tc1 S1 159.38(11) . . ?
O5 Tc1 S1 81.18(10) . . ?
S11 Tc1 S1 84.27(5) . . ?
O10 Tc1 Cl1 91.89(15) . . ?
O15 Tc1 Cl1 85.18(11) . . ?
O5 Tc1 Cl1 80.33(10) . . ?
S11 Tc1 Cl1 167.38(5) . . ?
S1 Tc1 Cl1 93.51(5) . . ?
C2 S1 Tc1 101.52(18) . . ?
N3 C2 N6 116.6(5) . . ?
N3 C2 S1 124.7(4) . . ?
N6 C2 S1 118.4(4) . . ?
C2 N3 C4 123.4(5) . . ?
O5 C4 N3 126.4(5) . . ?
O5 C4 C31 118.0(4) . . ?
N3 C4 C31 115.6(5) . . ?
C4 O5 Tc1 132.7(3) . . ?
C36 C31 C32 119.0(6) . . ?
C36 C31 C4 121.6(5) . . ?
C32 C31 C4 119.4(5) . . ?
C31 C32 C33 120.3(6) . . ?
C34 C33 C32 119.9(6) . . ?
C33 C34 C35 120.8(7) . . ?
C36 C35 C34 119.1(7) . . ?
C31 C36 C35 120.9(7) . . ?
C2 N6 C51 123.3(4) . . ?
C2 N6 C41 119.7(4) . . ?
C51 N6 C41 116.9(4) . . ?
C42 C41 C46 121.6(6) . . ?
C42 C41 N6 119.8(6) . . ?
C46 C41 N6 118.6(5) . . ?
C41 C42 C43 118.5(7) . . ?
C44 C43 C42 120.3(7) . . ?
C43 C44 C45 120.6(7) . . ?
C44 C45 C46 120.0(7) . . ?
C41 C46 C45 119.0(7) . . ?
C56 C51 C52 120.8(5) . . ?
C56 C51 N6 120.6(5) . . ?
C52 C51 N6 118.4(5) . . ?
C51 C52 C53 119.1(6) . . ?
C54 C53 C52 120.1(6) . . ?
C53 C54 C55 120.6(6) . . ?
C54 C55 C56 119.8(7) . . ?
C51 C56 C55 119.5(6) . . ?
C12 S11 Tc1 105.51(19) . . ?
N13 C12 N16 116.5(4) . . ?
N13 C12 S11 127.4(4) . . ?
N16 C12 S11 115.8(4) . . ?
C14 N13 C12 127.5(4) . . ?
O15 C14 N13 128.7(5) . . ?
O15 C14 C61 114.5(5) . . ?
N13 C14 C61 116.7(4) . . ?
C14 O15 Tc1 129.1(3) . . ?
C66 C61 C62 118.5(5) . . ?
C66 C61 C14 121.1(5) . . ?
C62 C61 C14 120.3(5) . . ?
C63 C62 C61 121.2(6) . . ?
C64 C63 C62 119.0(7) . . ?
C65 C64 C63 121.6(6) . . ?
C64 C65 C66 120.3(6) . . ?
C65 C66 C61 119.4(6) . . ?
C12 N16 C81 122.7(4) . . ?
C12 N16 C71 120.1(4) . . ?
C81 N16 C71 117.1(4) . . ?
C76 C71 C72 121.2(5) . . ?
C76 C71 N16 118.4(5) . . ?
C72 C71 N16 120.3(5) . . ?
C71 C72 C73 119.1(6) . . ?
C74 C73 C72 121.2(6) . . ?
C73 C74 C75 119.2(6) . . ?
C76 C75 C74 120.4(7) . . ?
C71 C76 C75 118.8(6) . . ?
C86 C81 C82 121.2(5) . . ?
C86 C81 N16 117.9(5) . . ?
C82 C81 N16 120.7(5) . . ?
C81 C82 C83 119.4(5) . . ?
C84 C83 C82 119.2(6) . . ?
C83 C84 C85 121.6(6) . . ?
C84 C85 C86 118.9(6) . . ?
C81 C86 C85 119.8(6) . . ?

loop_
_geom_bond_atom_site_label_1
_geom_bond_atom_site_label_2
_geom_bond_distance
_geom_bond_site_symmetry_2
_geom_bond_publ_flag
Tc1 O10 1.642(4) . ?
Tc1 O15 2.043(3) . ?
Tc1 O5 2.147(3) . ?
Tc1 S11 2.3232(15) . ?
Tc1 S1 2.3582(14) . ?
Tc1 Cl1 2.4374(15) . ?
S1 C2 1.762(6) . ?
C2 N3 1.320(7) . ?
C2 N6 1.358(6) . ?
N3 C4 1.346(6) . ?
C4 O5 1.266(6) . ?
C4 C31 1.481(8) . ?
C31 C36 1.371(9) . ?
C31 C32 1.390(7) . ?
C32 C33 1.389(8) . ?
C33 C34 1.350(10) . ?
C34 C35 1.390(11) . ?
C35 C36 1.383(10) . ?
N6 C51 1.454(6) . ?
N6 C41 1.461(7) . ?
C41 C42 1.362(8) . ?
C41 C46 1.368(9) . ?
C42 C43 1.397(9) . ?
C43 C44 1.353(11) . ?
C44 C45 1.365(11) . ?
C45 C46 1.385(9) . ?
C51 C56 1.365(8) . ?
C51 C52 1.382(8) . ?
C52 C53 1.398(8) . ?
C53 C54 1.359(10) . ?
C54 C55 1.378(10) . ?
C55 C56 1.393(9) . ?
S11 C12 1.750(5) . ?
C12 N13 1.331(7) . ?
C12 N16 1.352(7) . ?
N13 C14 1.311(7) . ?
C14 O15 1.285(6) . ?
C14 C61 1.476(7) . ?
C61 C66 1.391(7) . ?
C61 C62 1.395(8) . ?
C62 C63 1.368(8) . ?
C63 C64 1.368(10) . ?
C64 C65 1.350(10) . ?
C65 C66 1.390(8) . ?
N16 C81 1.443(6) . ?
N16 C71 1.465(6) . ?
C71 C76 1.361(8) . ?
C71 C72 1.371(8) . ?
C72 C73 1.382(8) . ?
C73 C74 1.350(10) . ?
C74 C75 1.387(10) . ?
C75 C76 1.390(8) . ?
C81 C86 1.359(8) . ?
C81 C82 1.374(7) . ?
C82 C83 1.388(8) . ?
C83 C84 1.367(9) . ?
C84 C85 1.368(9) . ?
C85 C86 1.393(9) . ?
